data_4344746
loop_
_publ_author_name
'Krap, Cristina P.'
'Newby, Ruth'
'Dhakshinamoorthy, Amarajothi'
'Garc\'ia, Hermenegildo'
'Cebula, Izabela'
'Easun, Timothy L.'
'Savage, Mathew'
'Eyley, Jennifer E.'
'Gao, Shan'
'Blake, Alexander J.'
'Lewis, William'
'Beton, Peter H.'
'Warren, Mark R.'
'Allan, David R.'
'Frogley, Mark D.'
'Tang, Chiu C.'
'Cinque, Gianfelice'
'Yang, Sihai'
'Schr\"oder, Martin'

_publ_section_title
;
 Enhancement of CO2 Adsorption and Catalytic Properties by Fe-Doping of
 [Ga2(OH)2(L)] (H4L = Biphenyl-3,3',5,5'-tetracarboxylic Acid),
 MFM-300(Ga2).
;
_journal_issue 3
_journal_name_full 'Inorganic chemistry'
_journal_page_first 1076
_journal_page_last 1088
_journal_paper_doi 10.1021/acs.inorgchem.5b02108
_journal_volume 55
_journal_year 2016
_chemical_absolute_configuration ad
_chemical_formula_moiety '0.25(C64 H32 Fe0.4 Ga7.6 O40)'
_chemical_formula_sum 'C16 H8 Fe0.1 Ga1.9 O10'
_chemical_formula_weight 498.28
_chemical_name_common 'MFM-300 (Ga1.9Fe0.1) Desolvated'
_space_group_crystal_system tetragonal
_space_group_IT_number 98
_space_group_name_Hall 'I 4bw 2bw'
_space_group_name_H-M_alt 'I 41 2 2'
_symmetry_space_group_name_Hall 'I 4bw 2bw'
_symmetry_space_group_name_H-M 'I 41 2 2'
_atom_sites_solution_hydrogens mixed
_atom_sites_solution_primary direct
_atom_sites_solution_secondary difmap
_audit_creation_date 2015-11-06
_audit_creation_method
;
Olex2 1.2
(compiled 2015.01.26 svn.r3151 for OlexSys, GUI svn.r4998)
;
_cell_angle_alpha 90.00
_cell_angle_beta 90.00
_cell_angle_gamma 90.00
_cell_formula_units_Z 4
_cell_length_a 14.896(6)
_cell_length_b 14.896(6)
_cell_length_c 11.939(7)
_cell_measurement_reflns_used 2136
_cell_measurement_temperature 373(2)
_cell_measurement_theta_max 26.6
_cell_measurement_theta_min 2.1
_cell_volume 2649(2)
_computing_cell_refinement 'Rigaku CrystalClear'
_computing_data_collection 'Rigaku CrystalClear'
_computing_data_reduction 'Rigaku CrystalClear'
_computing_molecular_graphics 'Bruker SHELXTL'
_computing_publication_material 'enCIFer (Allen et al., 2004); PLATON (Spek, 2009)'
_computing_structure_refinement 'SHELXL-97 (Sheldrick, 2008)'
_computing_structure_solution 'SHELXS-97 (Sheldrick, 2008)'
_diffrn_ambient_temperature 373.15
_diffrn_detector_area_resol_mean 28.5714
_diffrn_measured_fraction_theta_full 0.986
_diffrn_measured_fraction_theta_max 0.988
_diffrn_measurement_device_type 'Rigaku Saturn 724+ detector on Crystal Logic diffractometer'
_diffrn_measurement_method '\w scans'
_diffrn_radiation_monochromator 'silicon double crystal'
_diffrn_radiation_type synchrotron
_diffrn_radiation_wavelength 0.6889
_diffrn_reflns_av_R_equivalents 0.0566
_diffrn_reflns_av_unetI/netI 0.0554
_diffrn_reflns_laue_measured_fraction_full 0.986
_diffrn_reflns_laue_measured_fraction_max 0.988
_diffrn_reflns_limit_h_max 18
_diffrn_reflns_limit_h_min -16
_diffrn_reflns_limit_k_max 17
_diffrn_reflns_limit_k_min -19
_diffrn_reflns_limit_l_max 15
_diffrn_reflns_limit_l_min -10
_diffrn_reflns_number 6243
_diffrn_reflns_point_group_measured_fraction_full 0.991
_diffrn_reflns_point_group_measured_fraction_max 0.992
_diffrn_reflns_theta_full 25.000
_diffrn_reflns_theta_max 26.612
_diffrn_reflns_theta_min 2.119
_diffrn_source 'Diamond beamline I19'
_diffrn_standards_decay_% 0
_diffrn_standards_number 0
_exptl_absorpt_coefficient_mu 2.024
_exptl_absorpt_correction_T_max 1.000
_exptl_absorpt_correction_T_min 0.602
_exptl_absorpt_correction_type multi-scan
_exptl_absorpt_process_details 'Jacobson, R. (1998). Private communication'
_exptl_crystal_colour colorless
_exptl_crystal_density_diffrn 1.249
_exptl_crystal_density_method 'not measured'
_exptl_crystal_description block
_exptl_crystal_F_000 1083
_exptl_crystal_size_max 0.05
_exptl_crystal_size_mid 0.05
_exptl_crystal_size_min 0.05
_refine_diff_density_max 0.549
_refine_diff_density_min -0.475
_refine_diff_density_rms 0.082
_refine_ls_abs_structure_details
;
 Refined as an inversion twin.
;
_refine_ls_abs_structure_Flack 0.54(8)
_refine_ls_extinction_method none
_refine_ls_goodness_of_fit_ref 1.132
_refine_ls_hydrogen_treatment constr
_refine_ls_matrix_type full
_refine_ls_number_parameters 67
_refine_ls_number_reflns 1529
_refine_ls_number_restraints 0
_refine_ls_restrained_S_all 1.132
_refine_ls_R_factor_all 0.0892
_refine_ls_R_factor_gt 0.0634
_refine_ls_shift/su_max 0.000
_refine_ls_shift/su_mean 0.000
_refine_ls_structure_factor_coef Fsqd
_refine_ls_weighting_details 'w=1/[\s^2^(Fo^2^)+(0.0793P)^2^+0.6528P] where P=(Fo^2^+2Fc^2^)/3'
_refine_ls_weighting_scheme calc
_refine_ls_wR_factor_gt 0.1490
_refine_ls_wR_factor_ref 0.1622
_reflns_Friedel_coverage 0.708
_reflns_friedel_fraction_full 0.998
_reflns_friedel_fraction_max 0.998
_reflns_number_gt 1144
_reflns_number_total 1529
_reflns_threshold_expression 'I > 2\s(I)'
_cod_data_source_file ic5b02108_si_002.cif
_cod_data_source_block MFM-300_Ga1.9Fe0.1_Desolvated
_cod_depositor_comments
;
The following automatic conversions were performed:

'_exptl_absorpt_correction_type' value 'Multi-scan' changed to
'multi-scan' according to
/usr/data/users/saulius/crontab/automatic-downloads/current/ACS/lib/dictionaries/cif_core.dic
dictionary named 'cif_core.dic' version 2.4.2 from 2011-04-26.

Automatic conversion script
Id: cif_fix_values 4268 2015-11-12 08:31:59Z antanas 
;
_cod_original_formula_sum 'C16 H8 Fe0.10 Ga1.90 O10'
_cod_database_code 4344746
_shelx_space_group_comment
;
The symmetry employed for this shelxl refinement is uniquely defined
by the following loop, which should always be used as a source of
symmetry information in preference to the above space-group names.
They are only intended as comments.
;
_olex2_refinement_description
;
1. Twinned data refinement
 Scales: 0.46(8) 0.54(8)
2. Fixed Uiso
 At 1.2 times of:
  All C(H) groups, All O(H) groups
3. Shared sites
{Ga1, Fe1}
4. Uiso/Uaniso restraints and constraints
Uanis(Ga1) = Uanis(Fe1)
5. Others
 Fixed Sof: Ga1(0.475) Fe1(0.025)
6.a Riding coordinates:
 O2(H2)
6.b Aromatic/amide H refined with riding coordinates:
 C3(H3), C4(H4)
;
_shelx_shelxl_version_number 2014/7
_olex2_submission_special_instructions 'No special instructions were received'

loop_
_space_group_symop_operation_xyz
'x, y, z'
'-y, x+1/2, z+1/4'
'-x, -y, z'
'y, -x+1/2, z+1/4'
'x, -y+1/2, -z+1/4'
'-x, y+1/2, -z+1/4'
'y, x, -z'
'-y, -x, -z'
'x+1/2, y+1/2, z+1/2'
'-y+1/2, x+1, z+3/4'
'-x+1/2, -y+1/2, z+1/2'
'y+1/2, -x+1, z+3/4'
'x+1/2, -y+1, -z+3/4'
'-x+1/2, y+1, -z+3/4'
'y+1/2, x+1/2, -z+1/2'
'-y+1/2, -x+1/2, -z+1/2'

loop_
_atom_site_label
_atom_site_type_symbol
_atom_site_fract_x
_atom_site_fract_y
_atom_site_fract_z
_atom_site_U_iso_or_equiv
_atom_site_adp_type
_atom_site_occupancy
_atom_site_site_symmetry_order
_atom_site_calc_flag
_atom_site_refinement_flags_posn
_atom_site_refinement_flags_adp
_atom_site_refinement_flags_occupancy
Ga1 Ga 0.30736(6) 0.30736(6) 0.0000 0.0576(4) Uani 0.95 2 d S T P
Fe1 Fe 0.30736(6) 0.30736(6) 0.0000 0.0576(4) Uani 0.05 2 d S T P
O1 O 0.3989(4) 0.2128(4) -0.0047(5) 0.0752(18) Uani 1 1 d . . .
O2 O 0.2469(8) 0.2500 0.1250 0.076(2) Uani 1 2 d S T P
H2 H 0.1917 0.2500 0.1250 0.091 Uiso 1 2 d RS T P
O3 O 0.3789(5) 0.1213(5) 0.1436(4) 0.0716(16) Uani 1 1 d . . .
C1 C 0.4085(7) 0.1383(7) 0.0470(6) 0.073(3) Uani 1 1 d . . .
C2 C 0.4566(8) 0.0692(8) -0.0117(7) 0.080(3) Uani 1 1 d . . .
C3 C 0.5000 0.0000 0.0465(8) 0.078(4) Uani 1 2 d S T P
H3 H 0.5000 0.0000 0.1244 0.093 Uiso 1 2 calc RS T P
C4 C 0.4607(8) 0.0689(8) -0.1288(7) 0.093(5) Uani 1 1 d . . .
H4 H 0.4361 0.1166 -0.1686 0.112 Uiso 1 1 calc R . .
C5 C 0.5000 0.0000 -0.1855(8) 0.092(5) Uani 1 2 d S T P

loop_
_atom_site_aniso_label
_atom_site_aniso_U_11
_atom_site_aniso_U_22
_atom_site_aniso_U_33
_atom_site_aniso_U_23
_atom_site_aniso_U_13
_atom_site_aniso_U_12
Ga1 0.0750(6) 0.0750(6) 0.0228(4) 0.0041(4) -0.0041(4) -0.0008(7)
Fe1 0.0750(6) 0.0750(6) 0.0228(4) 0.0041(4) -0.0041(4) -0.0008(7)
O1 0.097(5) 0.090(4) 0.038(3) 0.009(3) 0.010(4) 0.023(3)
O2 0.087(8) 0.102(9) 0.038(3) 0.027(4) 0.000 0.000
O3 0.100(5) 0.085(5) 0.030(2) -0.001(3) 0.005(3) 0.019(3)
C1 0.095(7) 0.098(7) 0.026(3) 0.010(4) -0.004(4) 0.017(6)
C2 0.112(8) 0.103(7) 0.024(3) 0.008(4) 0.001(4) 0.014(7)
C3 0.096(12) 0.111(13) 0.026(4) 0.000 0.000 0.025(8)
C4 0.126(10) 0.127(10) 0.026(4) 0.003(5) 0.003(5) 0.052(9)
C5 0.112(13) 0.139(15) 0.026(5) 0.000 0.000 0.058(10)

loop_
_atom_type_symbol
_atom_type_description
_atom_type_scat_dispersion_real
_atom_type_scat_dispersion_imag
_atom_type_scat_source
C C 0.0030 0.0010 'International Tables Vol C Tables 4.2.6.8 and 6.1.1.4'
H H 0.0000 0.0000 'International Tables Vol C Tables 4.2.6.8 and 6.1.1.4'
Fe Fe 0.3520 0.8020 'International Tables Vol C Tables 4.2.6.8 and 6.1.1.4'
Ga Ga 0.2780 1.5640 'International Tables Vol C Tables 4.2.6.8 and 6.1.1.4'
O O 0.0110 0.0060 'International Tables Vol C Tables 4.2.6.8 and 6.1.1.4'

loop_
_geom_angle_atom_site_label_1
_geom_angle_atom_site_label_2
_geom_angle_atom_site_label_3
_geom_angle
_geom_angle_site_symmetry_1
_geom_angle_site_symmetry_3
O1 Ga1 O1 178.1(4) 7 .
O1 Ga1 O3 91.7(3) . 5
O1 Ga1 O3 89.7(3) 7 5
O1 Ga1 O3 91.7(3) 7 10_544
O1 Ga1 O3 89.7(3) . 10_544
O2 Ga1 O1 91.6(3) . .
O2 Ga1 O1 91.6(3) 10_544 7
O2 Ga1 O1 87.2(3) . 7
O2 Ga1 O1 87.2(3) 10_544 .
O2 Ga1 O2 100.5(4) 10_544 .
O2 Ga1 O3 169.9(2) . 10_544
O2 Ga1 O3 89.6(3) . 5
O2 Ga1 O3 169.9(2) 10_544 5
O2 Ga1 O3 89.6(3) 10_544 10_544
O3 Ga1 O3 80.3(3) 5 10_544
C1 O1 Ga1 133.5(6) . .
Ga1 O2 Ga1 124.7(6) 4 .
Ga1 O2 H2 117.6 4 .
Ga1 O2 H2 117.6 . .
Fe1 O2 Ga1 0.0 4 4
Fe1 O2 Ga1 124.7 4 .
Fe1 O2 H2 117.6 4 .
Fe1 O3 Ga1 0.0 4 4
C1 O3 Ga1 132.2(7) . 4
C1 O3 Fe1 132.2(7) . 4
O1 C1 C2 116.3(8) . .
O3 C1 O1 125.2(9) . .
O3 C1 C2 118.5(9) . .
C3 C2 C1 121.1(7) . .
C4 C2 C1 120.7(8) . .
C4 C2 C3 118.2(8) . .
C2 C3 C2 120.6(10) 3_655 .
C2 C3 H3 119.7 . .
C2 C3 H3 119.7 3_655 .
C2 C4 H4 119.4 . .
C5 C4 C2 121.2(9) . .
C5 C4 H4 119.4 . .
C4 C5 C4 120.4(10) . 3_655
C4 C5 C5 119.8(5) . 15_544
C4 C5 C5 119.8(5) 3_655 15_544

loop_
_geom_bond_atom_site_label_1
_geom_bond_atom_site_label_2
_geom_bond_distance
_geom_bond_site_symmetry_2
Ga1 O1 1.962(6) .
Ga1 O1 1.962(6) 7
Ga1 O2 1.941(5) .
Ga1 O2 1.941(5) 10_544
Ga1 O3 1.970(5) 5
Ga1 O3 1.970(5) 10_544
O1 C1 1.277(11) .
O2 Ga1 1.941(5) 4
O2 Fe1 1.941(5) 4
O2 H2 0.8218 .
O3 Ga1 1.970(5) 4
O3 Fe1 1.970(5) 4
O3 C1 1.260(9) .
C1 C2 1.436(13) .
C2 C3 1.401(10) .
C2 C4 1.400(11) .
C3 C2 1.401(10) 3_655
C3 H3 0.9300 .
C4 H4 0.9300 .
C4 C5 1.362(10) .
C5 C4 1.362(10) 3_655
C5 C5 1.54(2) 15_544

loop_
_geom_torsion_atom_site_label_1
_geom_torsion_atom_site_label_2
_geom_torsion_atom_site_label_3
_geom_torsion_atom_site_label_4
_geom_torsion
_geom_torsion_site_symmetry_1
_geom_torsion_site_symmetry_4
Ga1 O1 C1 O3 -28.4(16) . .
Ga1 O1 C1 C2 151.3(8) . .
Ga1 O3 C1 O1 2.1(17) 4 .
Ga1 O3 C1 C2 -177.6(8) 4 .
Fe1 O3 C1 O1 2.1(17) 4 .
Fe1 O3 C1 C2 -177.6(8) 4 .
O1 C1 C2 C3 155.9(9) . .
O1 C1 C2 C4 -24.6(17) . .
O3 C1 C2 C3 -24.3(16) . .
O3 C1 C2 C4 155.1(11) . .
C1 C2 C3 C2 177.2(13) . 3_655
C1 C2 C4 C5 -174.7(10) . .
C2 C4 C5 C4 -2.4(9) . 3_655
C2 C4 C5 C5 177.6(9) . 15_544
C3 C2 C4 C5 4.7(18) . .
C4 C2 C3 C2 -2.3(9) . 3_655

loop_
_twin_individual_id
_twin_individual_mass_fraction_refined
1 0.46(8)
2 0.54(8)
